data_4313928
loop_
_publ_author_name
'David Conner'
'K. N. Jayaprakash'
'Michael B. Wells'
'Selena Manzer'
'T. Brent Gunnoe'
'Paul D. Boyle'

_publ_contact_author
;
      Dr. Brent Gunnoe
    Department of Chemistry
    North Carolina State University
    742 Dabney Hall
    Raleigh, NC 27695
;
_publ_contact_author_email Brent_Gunnoe@ncsu.edu
_publ_contact_author_fax 919-515-8909
_publ_contact_author_phone 919-813-3704
_publ_section_title
;
 Octahedral Ru(II) Amido Complexes TpRu(L)(L')(NHR) (Tp =
 Hydridotris(pyrazolyl)borate; L = L' = P(OMe)3 or PMe3 or L = CO and L' =
 PPh3; R = H, Ph, ortBu): Synthesis, Characterization, and Reactions with
 Weakly Acidic C-H Bonds
;
_journal_name_full 'Inorganic Chemistry'
_journal_page_first 4759
_journal_page_last 4772
_journal_paper_doi 10.1021/ic034410a
_journal_volume 42
_journal_year 2003
_chemical_formula_moiety 'C36 H30 B N6 O P Ru '
_chemical_formula_sum 'C36 H30 B N6 O P Ru'
_chemical_formula_weight 705.52
_chemical_name_systematic ?
_space_group_IT_number 2
_symmetry_cell_setting triclinic
_symmetry_space_group_name_Hall '-P 1'
_symmetry_space_group_name_H-M 'P -1'
_cell_angle_alpha 110.135(9)
_cell_angle_beta 104.279(7)
_cell_angle_gamma 93.514(9)
_cell_formula_units_Z 4
_cell_length_a 10.9799(8)
_cell_length_b 17.0455(18)
_cell_length_c 19.0928(19)
_cell_measurement_reflns_used 25
_cell_measurement_temperature 148
_cell_measurement_theta_max 18.00
_cell_measurement_theta_min 16.50
_cell_volume 3209.1(6)
_computing_cell_refinement 'Nonius CAD4 Argus'
_computing_data_collection 'Nonius CAD4 Argus'
_computing_data_reduction 'NRCVAX DATRD2'
_computing_molecular_graphics NRCVAX
_computing_publication_material 'NRCVAX TABLES Jan 94 Version'
_computing_structure_refinement 'NRCVAX LSTSQ'
_computing_structure_solution SIR92
_diffrn_ambient_temperature 148
_diffrn_measurement_device 'Nonius CAD-4    '
_diffrn_measurement_method 'Omega scan b/P/b        '
_diffrn_radiation_monochromator graphite
_diffrn_radiation_source 'xray tube'
_diffrn_radiation_type 'Molybdenum K\a'
_diffrn_radiation_wavelength .71073
_diffrn_reflns_av_R_equivalents .000
_diffrn_reflns_limit_h_max 12
_diffrn_reflns_limit_h_min -13
_diffrn_reflns_limit_k_max 20
_diffrn_reflns_limit_k_min 0
_diffrn_reflns_limit_l_max 21
_diffrn_reflns_limit_l_min -22
_diffrn_reflns_number 11193
_diffrn_reflns_theta_max 25.00
_diffrn_reflns_theta_min 1.20
_diffrn_standards_decay_% 3.2
_diffrn_standards_interval_time 80
_diffrn_standards_number 3
_exptl_absorpt_coefficient_mu .58
_exptl_absorpt_correction_T_max .9980
_exptl_absorpt_correction_T_min .9243
_exptl_absorpt_correction_type psi-scan
_exptl_absorpt_process_details 'NRCVAX ABSORP'
_exptl_crystal_colour 'greenish yellow'
_exptl_crystal_density_diffrn 1.460
_exptl_crystal_description prism
_exptl_crystal_F_000 1436.07
_exptl_crystal_size_max .40
_exptl_crystal_size_mid .20
_exptl_crystal_size_min .12
_refine_diff_density_max .87
_refine_diff_density_min -.84
_refine_ls_extinction_coef 0.0003(14)
_refine_ls_extinction_method Larson
_refine_ls_goodness_of_fit_obs 1.62
_refine_ls_hydrogen_treatment mixed
_refine_ls_matrix_type full
_refine_ls_number_parameters 838
_refine_ls_number_reflns 9574
_refine_ls_R_factor_all .028
_refine_ls_R_factor_obs .027
_refine_ls_shift/esd_max .001
_refine_ls_structure_factor_coef F
_refine_ls_weighting_details '1/(\s^2^(F)+ .0002F^2^) '
_refine_ls_weighting_scheme sigma
_refine_ls_wR_factor_all .033
_refine_ls_wR_factor_obs .033
_reflns_number_observed 9578
_reflns_number_total 11193
_reflns_observed_criterion 'Inet > 1.0\s(Inet)'
_cod_data_source_file ic034410asi20030423_115606_3.cif
_cod_data_source_block x03001
_cod_depositor_comments
;
The following automatic conversions were performed:

'_symmetry_cell_setting' value 'Triclinic' changed to 'triclinic'
according to the built-in table from CIF Core dictionary named
'cif_core.dic' version 2.4.1 from 2010-06-29.

Automatic conversion script
Id: cif_fix_values 1646 2011-03-28 12:23:43Z adriana 
;
_cod_original_cell_volume 3209.1(5)
_cod_original_formula_sum 'C36 H30 B N6 O P Ru '
_cod_database_code 4313928

loop_
_symmetry_equiv_pos_as_xyz
x,y,z
-x,-y,-z

loop_
_atom_site_label
_atom_site_fract_x
_atom_site_fract_y
_atom_site_fract_z
_atom_site_U_iso_or_equiv
_atom_site_adp_type
_atom_site_calc_flag
_atom_site_refinement_flags
_atom_site_type_symbol
Ru1 .896632(17) .371501(12) .258338(11) .01118(11) Uani ? . Ru
P1 .84456(6) .49779(4) .24703(4) .0131(3) Uani ? . P
N1 .70700(19) .29844(13) .20250(12) .0161(11) Uani ? . N
N2 .69108(19) .21950(13) .14659(12) .0168(12) Uani ? . N
N3 .93026(19) .32136(12) .14540(11) .0146(11) Uani ? . N
N4 .87798(19) .23948(12) .09783(11) .0149(11) Uani ? . N
N5 .94889(19) .25520(12) .26440(11) .0137(12) Uani ? . N
N6 .89673(19) .18105(12) .20311(12) .0152(12) Uani ? . N
B1 .8070(3) .18160(18) .12701(17) .0178(15) Uani ? . B
C1 .5937(2) .30828(16) .21540(15) .0182(15) Uani ? . C
C2 .5035(2) .23628(18) .16760(16) .0230(16) Uani ? . C
C3 .5689(2) .18192(17) .12562(15) .0215(14) Uani ? . C
C4 .9995(2) .35047(16) .10804(15) .0174(14) Uani ? . C
C5 .9910(2) .28834(17) .03604(15) .0197(14) Uani ? . C
C6 .9140(2) .21925(16) .03184(14) .0183(14) Uani ? . C
C7 1.0222(2) .23561(16) .32123(14) .0160(14) Uani ? . C
C8 1.0165(2) .14774(17) .29733(15) .0195(15) Uani ? . C
C9 .9375(2) .11622(15) .22282(15) .0185(15) Uani ? . C
C10 1.0825(2) .42669(15) .30879(14) .0147(14) Uani ? . C
C11 1.1922(2) .45642(15) .33998(15) .0177(14) Uani ? . C
C12 1.3232(2) .49879(16) .37733(14) .0191(15) Uani ? . C
C13 1.4256(2) .45386(16) .38295(15) .0207(14) Uani ? . C
C14 1.5503(2) .49547(18) .41873(15) .0234(15) Uani ? . C
C15 1.5751(3) .58308(18) .44837(16) .0257(16) Uani ? . C
C16 1.4751(3) .62846(17) .44262(17) .0291(16) Uani ? . C
C17 1.3508(3) .58732(17) .40812(16) .0259(15) Uani ? . C
C18 .8653(2) .40274(15) .35381(15) .0164(14) Uani ? . C
O1 .84446(18) .41888(12) .41321(11) .0240(11) Uani ? . O
C1a .9181(2) .53624(15) .18541(14) .0163(14) Uani ? . C
C2a .8527(3) .53923(17) .11400(15) .0221(15) Uani ? . C
C3a .9182(3) .56744(19) .07105(16) .0296(17) Uani ? . C
C4a 1.0490(3) .59365(18) .09886(17) .0278(17) Uani ? . C
C5a 1.1142(3) .59241(17) .17010(16) .0234(15) Uani ? . C
C6a 1.0500(2) .56399(16) .21324(15) .0194(15) Uani ? . C
C1b .6722(2) .49094(15) .20861(14) .0157(14) Uani ? . C
C2b .6101(2) .43491(16) .13260(15) .0194(15) Uani ? . C
C3b .4780(3) .42062(17) .10486(16) .0242(15) Uani ? . C
C4b .4057(3) .45918(19) .15357(18) .0285(17) Uani ? . C
C5b .4656(3) .51282(18) .22914(17) .0255(17) Uani ? . C
C6b .5986(3) .52953(17) .25669(15) .0212(15) Uani ? . C
C1c .8893(2) .59614(15) .33421(14) .0164(13) Uani ? . C
C2c .9673(2) .60076(16) .40511(14) .0176(14) Uani ? . C
C3c 1.0017(3) .67721(17) .46861(15) .0218(16) Uani ? . C
C4c .9587(3) .74964(16) .46190(15) .0226(15) Uani ? . C
C5c .8817(3) .74601(17) .39073(16) .0241(15) Uani ? . C
C6c .8479(3) .67026(17) .32740(15) .0220(15) Uani ? . C
Ru1' .364534(17) 1.007020(12) .240003(11) .01108(11) Uani ? . Ru
P1' .45469(6) .89873(4) .27053(3) .0121(3) Uani ? . P
N1' .53008(18) 1.10474(12) .29845(11) .0139(11) Uani ? . N
N2' .51541(19) 1.18358(12) .34372(11) .0143(11) Uani ? . N
N3' .30808(18) 1.05838(12) .34623(11) .0134(11) Uani ? . N
N4' .32625(18) 1.14464(12) .38268(11) .0138(11) Uani ? . N
N5' .27807(19) 1.10408(12) .21154(11) .0142(11) Uani ? . N
N6' .29662(19) 1.18359(13) .26542(12) .0147(12) Uani ? . N
B1' .3822(3) 1.20368(18) .34871(17) .0157(15) Uani ? . B
C1' .6511(2) 1.11099(16) .29624(15) .0172(14) Uani ? . C
C2' .7150(2) 1.19276(16) .34026(15) .0198(14) Uani ? . C
C3' .6267(2) 1.23685(16) .36933(14) .0180(14) Uani ? . C
C4' .2523(2) 1.02653(15) .38782(14) .0148(13) Uani ? . C
C5' .2344(2) 1.09116(16) .45102(14) .0167(14) Uani ? . C
C6' .2824(2) 1.16489(15) .44581(13) .0158(13) Uani ? . C
C7' .2029(2) 1.10412(16) .14457(14) .0168(14) Uani ? . C
C8' .1721(2) 1.18468(16) .15511(15) .0190(14) Uani ? . C
C9' .2323(2) 1.23311(16) .23226(15) .0181(15) Uani ? . C
C10' .1909(2) .93281(15) .18795(13) .0145(13) Uani ? . C
C11' .0830(2) .89884(16) .15845(14) .0171(14) Uani ? . C
C12' -.0511(2) .86263(16) .12287(15) .0209(15) Uani ? . C
C13' -.1298(3) .89593(18) .07387(16) .0284(16) Uani ? . C
C14' -.2583(3) .8631(2) .04097(19) .0415(19) Uani ? . C
C15' -.3107(3) .7963(2) .0545(2) .045(2) Uani ? . C
C16' -.2341(3) .76109(19) .10045(19) .0373(18) Uani ? . C
C17' -.1047(3) .79422(18) .13575(16) .0282(16) Uani ? . C
C18' .4122(2) .97412(16) .14906(15) .0184(14) Uani ? . C
O1' .44132(20) .95810(13) .09234(11) .0313(13) Uani ? . O
C1a' .3884(2) .85712(15) .33305(14) .0148(13) Uani ? . C
C2a' .2627(2) .81429(16) .30114(15) .0192(14) Uani ? . C
C3a' .2031(2) .78325(16) .34455(16) .0221(15) Uani ? . C
C4a' .2679(3) .79447(16) .42048(16) .0230(15) Uani ? . C
C5a' .3930(3) .83551(17) .45219(15) .0219(15) Uani ? . C
C6a' .4528(2) .86646(16) .40854(15) .0183(14) Uani ? . C
C1b' .6261(2) .93023(15) .31866(14) .0135(13) Uani ? . C
C2b' .7165(2) .90320(16) .27900(14) .0179(14) Uani ? . C
C3b' .8453(2) .93649(17) .31455(16) .0234(16) Uani ? . C
C4b' .8851(2) .99628(17) .38938(16) .0237(15) Uani ? . C
C5b' .7966(3) 1.02524(16) .42883(15) .0212(15) Uani ? . C
C6b' .6679(2) .99335(16) .39345(14) .0171(13) Uani ? . C
C1c' .4418(2) .79774(15) .19067(14) .0142(13) Uani ? . C
C2c' .3565(2) .77795(15) .11738(14) .0171(13) Uani ? . C
C3c' .3420(2) .69852(17) .05913(15) .0216(14) Uani ? . C
C4c' .4137(2) .63892(16) .07331(15) .0204(15) Uani ? . C
C5c' .4989(2) .65720(16) .14616(15) .0195(15) Uani ? . C
C6c' .5117(2) .73578(15) .20490(14) .0165(13) Uani ? . C
H1b .778(2) .1166(15) .0824(14) .012(6) Uiso ? . H
H1 .577 .358 .252 .0304 Uiso ? . H
H2 .415 .227 .165 .0338 Uiso ? . H
H3 .534 .126 .088 .0301 Uiso ? . H
H4 1.048 .406 .128 .0290 Uiso ? . H
H5 1.030 .293 -.002 .0323 Uiso ? . H
H6 .890 .165 -.011 .0281 Uiso ? . H
H7 1.072 .276 .371 .0271 Uiso ? . H
H8 1.058 .116 .327 .0331 Uiso ? . H
H9 .914 .057 .190 .0299 Uiso ? . H
H13 1.409 .393 .361 .0307 Uiso ? . H
H14 1.619 .464 .423 .0345 Uiso ? . H
H15 1.661 .612 .472 .0334 Uiso ? . H
H16 1.492 .689 .464 .0363 Uiso ? . H
H17 1.282 .620 .405 .0344 Uiso ? . H
H2a .762 .521 .094 .0325 Uiso ? . H
H3a .872 .569 .022 .0417 Uiso ? . H
H4a 1.093 .613 .069 .0406 Uiso ? . H
H5a 1.205 .611 .190 .0339 Uiso ? . H
H6a 1.096 .563 .263 .0298 Uiso ? . H
H2b .659 .406 .099 .0305 Uiso ? . H
H3b .436 .384 .052 .0337 Uiso ? . H
H4b .314 .449 .135 .0416 Uiso ? . H
H5b .416 .538 .263 .0398 Uiso ? . H
H6b .640 .568 .309 .0330 Uiso ? . H
H2c .998 .551 .410 .0282 Uiso ? . H
H3c 1.055 .680 .518 .0309 Uiso ? . H
H4c .982 .802 .506 .0316 Uiso ? . H
H5c .852 .796 .386 .0354 Uiso ? . H
H6c .795 .668 .278 .0332 Uiso ? . H
H1b' .384(2) 1.2665(16) .3821(14) .012(6) Uiso ? . H
H1' .688 1.066 .267 .0290 Uiso ? . H
H2' .803 1.214 .349 .0309 Uiso ? . H
H3' .641 1.296 .402 .0279 Uiso ? . H
H4' .229 .967 .376 .0259 Uiso ? . H
H5' .196 1.085 .490 .0276 Uiso ? . H
H6' .285 1.221 .481 .0246 Uiso ? . H
H7' .175 1.056 .097 .0270 Uiso ? . H
H8' .120 1.203 .117 .0312 Uiso ? . H
H9' .230 1.292 .258 .0313 Uiso ? . H
H13' -.093 .941 .062 .0356 Uiso ? . H
H14' -.312 .888 .009 .0446 Uiso ? . H
H15' -.400 .774 .032 .0457 Uiso ? . H
H16' -.270 .713 .108 .0433 Uiso ? . H
H17' -.053 .770 .169 .0370 Uiso ? . H
H2a' .218 .806 .248 .0284 Uiso ? . H
H3a' .117 .754 .322 .0319 Uiso ? . H
H4a' .226 .774 .451 .0355 Uiso ? . H
H5a' .439 .843 .504 .0336 Uiso ? . H
H6a' .539 .895 .431 .0281 Uiso ? . H
H2b' .689 .861 .227 .0278 Uiso ? . H
H3b' .907 .918 .287 .0339 Uiso ? . H
H4b' .974 1.018 .414 .0330 Uiso ? . H
H5b' .824 1.067 .481 .0298 Uiso ? . H
H6b' .606 1.014 .420 .0273 Uiso ? . H
H2c' .308 .820 .107 .0267 Uiso ? . H
H3c' .282 .685 .009 .0296 Uiso ? . H
H4c' .404 .585 .033 .0294 Uiso ? . H
H5c' .549 .616 .156 .0300 Uiso ? . H
H6c' .569 .748 .256 .0264 Uiso ? . H

loop_
_atom_site_aniso_label
_atom_site_aniso_U_11
_atom_site_aniso_U_22
_atom_site_aniso_U_33
_atom_site_aniso_U_12
_atom_site_aniso_U_13
_atom_site_aniso_U_23
_atom_site_aniso_type_symbol
Ru1 .00914(10) .01376(10) .01186(10) .00283(7) .00339(8) .00580(8) Ru
P1 .0131(3) .0152(3) .0123(3) .0038(2) .0039(2) .0063(3) P
N1 .0136(11) .0184(11) .0177(11) .0028(9) .0035(9) .0091(9) N
N2 .0128(11) .0172(11) .0182(11) .0006(8) .0011(9) .0065(9) N
N3 .0144(10) .0154(10) .0138(10) .0038(8) .0038(8) .0051(8) N
N4 .0127(10) .0161(11) .0133(10) .0044(8) .0014(8) .0035(8) N
N5 .0109(10) .0158(10) .0148(10) .0029(8) .0044(8) .0057(9) N
N6 .0112(10) .0144(10) .0189(11) .0012(8) .0038(9) .0056(9) N
B1 .0146(14) .0178(15) .0184(15) .0018(12) .0024(12) .0052(12) B
C1 .0129(13) .0256(14) .0228(13) .0056(11) .0075(11) .0152(11) C
C2 .0102(13) .0313(15) .0298(15) -.0002(11) .0025(11) .0168(13) C
C3 .0134(13) .0235(14) .0234(14) -.0035(11) -.0017(11) .0097(11) C
C4 .0179(13) .0180(13) .0209(13) .0064(10) .0091(11) .0097(11) C
C5 .0219(14) .0273(14) .0178(13) .0124(11) .0105(11) .0132(11) C
C6 .0191(14) .0228(14) .0125(12) .0109(11) .0032(10) .0055(10) C
C7 .0104(12) .0241(14) .0169(13) .0033(10) .0045(10) .0112(11) C
C8 .0147(13) .0267(14) .0278(14) .0085(11) .0095(11) .0197(12) C
C9 .0161(13) .0154(13) .0282(14) .0050(10) .0091(11) .0110(11) C
C10 .0206(14) .0139(12) .0125(12) .0077(10) .0065(10) .0062(10) C
C11 .0193(15) .0165(13) .0190(13) .0039(11) .0065(11) .0078(11) C
C12 .0177(13) .0221(14) .0168(13) .0022(11) .0049(11) .0067(11) C
C13 .0184(14) .0198(13) .0241(14) .0003(11) .0050(11) .0093(11) C
C14 .0182(14) .0325(16) .0227(14) .0052(12) .0053(11) .0142(12) C
C15 .0181(14) .0288(15) .0232(14) -.0020(12) .0019(11) .0051(12) C
C16 .0285(16) .0186(14) .0317(16) .0015(12) .0019(13) .0041(12) C
C17 .0226(15) .0236(14) .0269(15) .0055(12) .0036(12) .0061(12) C
C18 .0098(12) .0182(13) .0206(14) -.0015(10) .0007(10) .0096(11) C
O1 .0279(11) .0291(11) .0214(10) .0084(8) .0130(8) .0122(8) O
C1a .0218(14) .0127(12) .0160(13) .0043(10) .0074(11) .0057(10) C
C2a .0224(14) .0252(14) .0199(14) .0030(11) .0049(11) .0109(11) C
C3a .0363(17) .0366(17) .0220(15) .0040(14) .0085(13) .0185(13) C
C4a .0340(17) .0278(15) .0300(16) .0050(13) .0179(13) .0149(13) C
C5a .0221(14) .0203(14) .0293(15) .0028(11) .0111(12) .0086(12) C
C6a .0216(14) .0177(13) .0203(13) .0038(11) .0058(11) .0087(11) C
C1b .0167(13) .0159(12) .0193(13) .0055(10) .0055(10) .0115(10) C
C2b .0192(14) .0220(14) .0202(13) .0045(11) .0046(11) .0123(11) C
C3b .0212(14) .0244(14) .0253(15) -.0002(11) -.0007(12) .0131(12) C
C4b .0162(14) .0381(17) .0406(18) .0050(12) .0054(13) .0279(15) C
C5b .0203(14) .0353(16) .0340(16) .0126(12) .0150(13) .0221(14) C
C6b .0222(14) .0250(14) .0217(14) .0070(11) .0072(11) .0140(12) C
C1c .0154(13) .0167(13) .0176(13) .0010(10) .0063(10) .0062(10) C
C2c .0179(13) .0183(13) .0182(13) .0049(10) .0064(11) .0075(11) C
C3c .0212(14) .0257(14) .0158(13) .0017(11) .0045(11) .0054(11) C
C4c .0249(15) .0180(13) .0219(14) .0016(11) .0101(12) .0017(11) C
C5c .0297(16) .0188(14) .0276(15) .0088(12) .0134(12) .0087(12) C
C6c .0240(14) .0223(14) .0234(14) .0087(11) .0088(12) .0105(12) C
Ru1' .00911(10) .01328(10) .01096(10) .00267(7) .00192(8) .00516(8) Ru
P1' .0106(3) .0132(3) .0117(3) .0025(2) .0014(2) .0048(2) P
N1' .0123(10) .0158(10) .0152(10) .0034(8) .0038(8) .0077(9) N
N2' .0149(11) .0143(10) .0139(10) .0014(8) .0037(8) .0060(8) N
N3' .0111(10) .0130(10) .0163(10) .0025(8) .0029(8) .0063(8) N
N4' .0116(10) .0154(10) .0144(10) .0032(8) .0031(8) .0057(8) N
N5' .0127(10) .0167(11) .0135(10) .0032(8) .0030(8) .0064(9) N
N6' .0117(10) .0171(11) .0195(11) .0060(8) .0071(9) .0093(9) N
B1' .0156(14) .0151(14) .0173(14) .0042(11) .0062(12) .0057(12) B
C1' .0122(12) .0232(14) .0216(13) .0044(10) .0062(10) .0135(11) C
C2' .0126(13) .0239(14) .0263(14) -.0015(11) .0049(11) .0146(12) C
C3' .0180(13) .0181(13) .0176(13) -.0025(10) .0022(10) .0092(11) C
C4' .0105(12) .0196(13) .0177(13) .0030(10) .0029(10) .0115(10) C
C5' .0111(12) .0263(14) .0152(12) .0041(10) .0032(10) .0111(11) C
C6' .0117(12) .0211(13) .0111(12) .0043(10) .0018(10) .0025(10) C
C7' .0116(12) .0237(14) .0156(13) .0023(10) .0034(10) .0084(11) C
C8' .0113(12) .0273(14) .0249(14) .0063(11) .0048(11) .0173(12) C
C9' .0137(13) .0216(13) .0288(15) .0082(10) .0112(11) .0165(12) C
C10' .0195(14) .0154(12) .0126(12) .0087(11) .0070(10) .0075(10) C
C11' .0167(14) .0184(13) .0140(12) .0034(11) .0041(11) .0037(10) C
C12' .0164(13) .0225(14) .0160(13) -.0007(11) .0046(11) -.0017(11) C
C13' .0199(15) .0334(16) .0234(15) .0033(12) .0001(12) .0047(12) C
C14' .0188(16) .050(2) .0344(18) .0052(15) -.0051(13) -.0004(15) C
C15' .0151(15) .048(2) .045(2) -.0076(14) .0054(14) -.0141(16) C
C16' .0295(17) .0287(16) .0417(19) -.0108(13) .0219(15) -.0069(14) C
C17' .0264(16) .0282(15) .0264(15) -.0001(12) .0138(13) .0020(12) C
C18' .0154(13) .0171(13) .0206(14) .0003(10) .0018(11) .0073(11) C
O1' .0417(13) .0350(12) .0239(11) .0089(10) .0195(10) .0117(9) O
C1a' .0168(13) .0120(12) .0169(12) .0046(10) .0069(10) .0053(10) C
C2a' .0182(13) .0185(13) .0186(13) .0025(11) .0023(11) .0063(11) C
C3a' .0167(13) .0179(13) .0310(15) .0013(11) .0078(12) .0079(12) C
C4a' .0279(15) .0213(14) .0275(15) .0062(12) .0159(12) .0125(12) C
C5a' .0256(15) .0255(14) .0196(14) .0093(12) .0075(11) .0129(11) C
C6a' .0156(13) .0202(13) .0184(13) .0034(10) .0029(10) .0078(11) C
C1b' .0107(12) .0138(12) .0183(13) .0026(9) .0021(10) .0100(10) C
C2b' .0192(13) .0171(13) .0172(13) .0037(10) .0037(10) .0068(10) C
C3b' .0149(13) .0256(15) .0311(15) .0032(11) .0077(12) .0114(12) C
C4b' .0117(13) .0283(15) .0290(15) -.0016(11) -.0007(11) .0135(12) C
C5b' .0224(14) .0192(13) .0178(13) -.0024(11) -.0014(11) .0077(11) C
C6b' .0171(13) .0175(13) .0173(13) .0014(10) .0035(10) .0083(10) C
C1c' .0122(12) .0134(12) .0171(12) .0014(9) .0042(10) .0059(10) C
C2c' .0158(13) .0181(13) .0164(13) .0066(10) .0024(10) .0060(10) C
C3c' .0178(13) .0256(14) .0154(13) .0042(11) -.0004(11) .0035(11) C
C4c' .0220(14) .0155(13) .0207(14) .0033(11) .0061(11) .0030(11) C
C5c' .0194(14) .0160(13) .0247(14) .0051(10) .0054(11) .0098(11) C
C6c' .0151(13) .0181(13) .0159(13) .0022(10) .0010(10) .0081(10) C

loop_
_atom_type_symbol
_atom_type_description
_atom_type_scat_dispersion_real
_atom_type_scat_dispersion_imag
_atom_type_scat_source
C ? .003 .002 'International Tables Vol. IV Table 2.2B'
H ? .000 .000 'International Tables Vol. IV Table 2.2B'
B ? .001 .001 'International Tables Vol. IV Table 2.2B'
N ? .006 .003 'International Tables Vol. IV Table 2.2B'
O ? .011 .006 'International Tables Vol. IV Table 2.2B'
P ? .102 .094 'International Tables Vol. IV Table 2.2B'
Ru ? -1.259 .836 'International Tables Vol. IV Table 2.2B'

loop_
_geom_angle_atom_site_label_1
_geom_angle_atom_site_label_2
_geom_angle_atom_site_label_3
_geom_angle
_geom_angle_site_symmetry_1
_geom_angle_site_symmetry_2
_geom_angle_site_symmetry_3
_geom_angle_publ_flag
P1 Ru1 N1 96.75(6) ? ? ? ?
P1 Ru1 N3 94.72(6) ? ? ? ?
P1 Ru1 N5 177.20(6) ? ? ? ?
P1 Ru1 C10 89.83(7) ? ? ? ?
P1 Ru1 C18 90.78(8) ? ? ? ?
N1 Ru1 N3 86.76(8) ? ? ? ?
N1 Ru1 N5 84.10(8) ? ? ? ?
N1 Ru1 C10 173.15(8) ? ? ? ?
N1 Ru1 C18 90.36(9) ? ? ? ?
N3 Ru1 N5 82.66(7) ? ? ? ?
N3 Ru1 C10 90.81(8) ? ? ? ?
N3 Ru1 C18 174.05(9) ? ? ? ?
N5 Ru1 C10 89.23(8) ? ? ? ?
N5 Ru1 C18 91.87(9) ? ? ? ?
C10 Ru1 C18 91.46(10) ? ? ? ?
Ru1 P1 C1a 116.53(8) ? ? ? ?
Ru1 P1 C1b 111.52(8) ? ? ? ?
Ru1 P1 C1c 119.53(8) ? ? ? ?
C1a P1 C1b 106.22(11) ? ? ? ?
C1a P1 C1c 97.63(11) ? ? ? ?
C1b P1 C1c 103.56(11) ? ? ? ?
Ru1 N1 N2 119.23(15) ? ? ? ?
Ru1 N1 C1 134.02(17) ? ? ? ?
N2 N1 C1 106.31(19) ? ? ? ?
N1 N2 B1 120.15(19) ? ? ? ?
N1 N2 C3 109.5(2) ? ? ? ?
B1 N2 C3 129.5(2) ? ? ? ?
Ru1 N3 N4 118.55(15) ? ? ? ?
Ru1 N3 C4 135.00(17) ? ? ? ?
N4 N3 C4 106.35(19) ? ? ? ?
N3 N4 B1 120.70(19) ? ? ? ?
N3 N4 C6 109.50(20) ? ? ? ?
B1 N4 C6 129.2(2) ? ? ? ?
Ru1 N5 N6 119.97(14) ? ? ? ?
Ru1 N5 C7 132.82(16) ? ? ? ?
N6 N5 C7 107.06(19) ? ? ? ?
N5 N6 B1 120.19(19) ? ? ? ?
N5 N6 C9 108.91(19) ? ? ? ?
B1 N6 C9 130.9(2) ? ? ? ?
N2 B1 N4 108.9(2) ? ? ? ?
N2 B1 N6 107.5(2) ? ? ? ?
N2 B1 H1b 111.0(13) ? ? ? ?
N4 B1 N6 108.30(20) ? ? ? ?
N4 B1 H1b 110.4(13) ? ? ? ?
N6 B1 H1b 110.6(13) ? ? ? ?
N1 C1 C2 110.5(2) ? ? ? ?
N1 C1 H1 124.5(2) ? ? ? ?
C2 C1 H1 125.0(2) ? ? ? ?
C1 C2 C3 104.9(2) ? ? ? ?
C1 C2 H2 127.4(3) ? ? ? ?
C3 C2 H2 127.8(3) ? ? ? ?
N2 C3 C2 108.8(2) ? ? ? ?
N2 C3 H3 125.5(3) ? ? ? ?
C2 C3 H3 125.7(3) ? ? ? ?
N3 C4 C5 110.4(2) ? ? ? ?
N3 C4 H4 124.6(2) ? ? ? ?
C5 C4 H4 125.0(2) ? ? ? ?
C4 C5 C6 105.1(2) ? ? ? ?
C4 C5 H5 127.3(3) ? ? ? ?
C6 C5 H5 127.6(3) ? ? ? ?
N4 C6 C5 108.6(2) ? ? ? ?
N4 C6 H6 125.3(3) ? ? ? ?
C5 C6 H6 126.1(3) ? ? ? ?
N5 C7 C8 110.0(2) ? ? ? ?
N5 C7 H7 124.8(2) ? ? ? ?
C8 C7 H7 125.2(2) ? ? ? ?
C7 C8 C9 104.8(2) ? ? ? ?
C7 C8 H8 127.7(3) ? ? ? ?
C9 C8 H8 127.6(3) ? ? ? ?
N6 C9 C8 109.2(2) ? ? ? ?
N6 C9 H9 125.2(3) ? ? ? ?
C8 C9 H9 125.6(2) ? ? ? ?
Ru1 C10 C11 177.0(2) ? ? ? ?
C10 C11 C12 175.5(3) ? ? ? ?
C11 C12 C13 122.2(2) ? ? ? ?
C11 C12 C17 120.1(2) ? ? ? ?
C13 C12 C17 117.8(2) ? ? ? ?
C12 C13 C14 121.4(2) ? ? ? ?
C12 C13 H13 118.9(2) ? ? ? ?
C14 C13 H13 119.7(3) ? ? ? ?
C13 C14 C15 119.8(2) ? ? ? ?
C13 C14 H14 120.1(3) ? ? ? ?
C15 C14 H14 120.1(3) ? ? ? ?
C14 C15 C16 119.6(2) ? ? ? ?
C14 C15 H15 120.5(3) ? ? ? ?
C16 C15 H15 119.9(3) ? ? ? ?
C15 C16 C17 120.8(3) ? ? ? ?
C15 C16 H16 119.7(3) ? ? ? ?
C17 C16 H16 119.5(3) ? ? ? ?
C12 C17 C16 120.7(3) ? ? ? ?
C12 C17 H17 119.5(3) ? ? ? ?
C16 C17 H17 119.8(3) ? ? ? ?
Ru1 C18 O1 177.2(2) ? ? ? ?
P1 C1a C2a 125.00(20) ? ? ? ?
P1 C1a C6a 116.62(18) ? ? ? ?
C2a C1a C6a 118.4(2) ? ? ? ?
C1a C2a C3a 120.3(2) ? ? ? ?
C1a C2a H2a 119.9(3) ? ? ? ?
C3a C2a H2a 119.8(3) ? ? ? ?
C2a C3a C4a 120.6(3) ? ? ? ?
C2a C3a H3a 119.5(3) ? ? ? ?
C4a C3a H3a 119.8(3) ? ? ? ?
C3a C4a C5a 119.5(2) ? ? ? ?
C3a C4a H4a 120.1(3) ? ? ? ?
C5a C4a H4a 120.5(3) ? ? ? ?
C4a C5a C6a 120.4(2) ? ? ? ?
C4a C5a H5a 119.7(3) ? ? ? ?
C6a C5a H5a 119.8(3) ? ? ? ?
C1a C6a C5a 120.8(2) ? ? ? ?
C1a C6a H6a 119.6(2) ? ? ? ?
C5a C6a H6a 119.6(3) ? ? ? ?
P1 C1b C2b 119.16(19) ? ? ? ?
P1 C1b C6b 121.48(19) ? ? ? ?
C2b C1b C6b 118.6(2) ? ? ? ?
C1b C2b C3b 120.6(2) ? ? ? ?
C1b C2b H2b 119.5(2) ? ? ? ?
C3b C2b H2b 119.9(3) ? ? ? ?
C2b C3b C4b 120.2(2) ? ? ? ?
C2b C3b H3b 120.0(3) ? ? ? ?
C4b C3b H3b 119.9(3) ? ? ? ?
C3b C4b C5b 119.8(2) ? ? ? ?
C3b C4b H4b 120.2(3) ? ? ? ?
C5b C4b H4b 120.0(3) ? ? ? ?
C4b C5b C6b 120.4(2) ? ? ? ?
C4b C5b H5b 119.8(3) ? ? ? ?
C6b C5b H5b 119.8(3) ? ? ? ?
C1b C6b C5b 120.5(2) ? ? ? ?
C1b C6b H6b 119.7(3) ? ? ? ?
C5b C6b H6b 119.8(3) ? ? ? ?
P1 C1c C2c 122.55(19) ? ? ? ?
P1 C1c C6c 118.61(19) ? ? ? ?
C2c C1c C6c 118.8(2) ? ? ? ?
C1c C2c C3c 120.4(2) ? ? ? ?
C1c C2c H2c 119.6(2) ? ? ? ?
C3c C2c H2c 120.1(2) ? ? ? ?
C2c C3c C4c 120.6(2) ? ? ? ?
C2c C3c H3c 119.7(3) ? ? ? ?
C4c C3c H3c 119.7(3) ? ? ? ?
C3c C4c C5c 119.5(2) ? ? ? ?
C3c C4c H4c 120.2(3) ? ? ? ?
C5c C4c H4c 120.3(3) ? ? ? ?
C4c C5c C6c 120.0(2) ? ? ? ?
C4c C5c H5c 119.5(3) ? ? ? ?
C6c C5c H5c 120.5(3) ? ? ? ?
C1c C6c C5c 120.7(2) ? ? ? ?
C1c C6c H6c 119.7(3) ? ? ? ?
C5c C6c H6c 119.6(3) ? ? ? ?
P1' Ru1' N1' 97.77(5) ? ? ? ?
P1' Ru1' N3' 95.26(5) ? ? ? ?
P1' Ru1' N5' 178.66(6) ? ? ? ?
P1' Ru1' C10' 91.59(7) ? ? ? ?
P1' Ru1' C18' 90.09(8) ? ? ? ?
N1' Ru1' N3' 86.06(7) ? ? ? ?
N1' Ru1' N5' 83.52(7) ? ? ? ?
N1' Ru1' C10' 169.67(8) ? ? ? ?
N1' Ru1' C18' 90.94(9) ? ? ? ?
N3' Ru1' N5' 84.41(7) ? ? ? ?
N3' Ru1' C10' 88.74(8) ? ? ? ?
N3' Ru1' C18' 174.17(9) ? ? ? ?
N5' Ru1' C10' 87.10(8) ? ? ? ?
N5' Ru1' C18' 90.29(9) ? ? ? ?
C10' Ru1' C18' 93.42(10) ? ? ? ?
Ru1' P1' C1a' 117.15(8) ? ? ? ?
Ru1' P1' C1b' 111.61(8) ? ? ? ?
Ru1' P1' C1c' 118.06(8) ? ? ? ?
C1a' P1' C1b' 106.03(11) ? ? ? ?
C1a' P1' C1c' 98.10(11) ? ? ? ?
C1b' P1' C1c' 104.15(11) ? ? ? ?
Ru1' N1' N2' 118.72(14) ? ? ? ?
Ru1' N1' C1' 134.68(17) ? ? ? ?
N2' N1' C1' 106.24(19) ? ? ? ?
N1' N2' B1' 120.54(19) ? ? ? ?
N1' N2' C3' 109.52(19) ? ? ? ?
B1' N2' C3' 129.2(2) ? ? ? ?
Ru1' N3' N4' 117.83(14) ? ? ? ?
Ru1' N3' C4' 135.95(16) ? ? ? ?
N4' N3' C4' 106.17(19) ? ? ? ?
N3' N4' B1' 121.25(19) ? ? ? ?
N3' N4' C6' 109.58(19) ? ? ? ?
B1' N4' C6' 129.1(2) ? ? ? ?
Ru1' N5' N6' 121.08(14) ? ? ? ?
Ru1' N5' C7' 131.49(17) ? ? ? ?
N6' N5' C7' 107.42(19) ? ? ? ?
N5' N6' B1' 119.43(19) ? ? ? ?
N5' N6' C9' 109.22(20) ? ? ? ?
B1' N6' C9' 131.4(2) ? ? ? ?
N2' B1' N4' 108.22(20) ? ? ? ?
N2' B1' N6' 108.20(20) ? ? ? ?
N2' B1' H1b' 112.8(14) ? ? ? ?
N4' B1' N6' 108.25(20) ? ? ? ?
N4' B1' H1b' 110.4(13) ? ? ? ?
N6' B1' H1b' 108.9(13) ? ? ? ?
N1' C1' C2' 110.4(2) ? ? ? ?
N1' C1' H1' 124.7(2) ? ? ? ?
C2' C1' H1' 124.8(2) ? ? ? ?
C1' C2' C3' 105.4(2) ? ? ? ?
C1' C2' H2' 127.6(3) ? ? ? ?
C3' C2' H2' 127.0(3) ? ? ? ?
N2' C3' C2' 108.4(2) ? ? ? ?
N2' C3' H3' 125.4(3) ? ? ? ?
C2' C3' H3' 126.2(2) ? ? ? ?
N3' C4' C5' 110.7(2) ? ? ? ?
N3' C4' H4' 124.2(2) ? ? ? ?
C5' C4' H4' 125.1(2) ? ? ? ?
C4' C5' C6' 104.9(2) ? ? ? ?
C4' C5' H5' 127.4(2) ? ? ? ?
C6' C5' H5' 127.7(3) ? ? ? ?
N4' C6' C5' 108.6(2) ? ? ? ?
N4' C6' H6' 125.2(2) ? ? ? ?
C5' C6' H6' 126.2(2) ? ? ? ?
N5' C7' C8' 109.7(2) ? ? ? ?
N5' C7' H7' 124.8(2) ? ? ? ?
C8' C7' H7' 125.5(2) ? ? ? ?
C7' C8' C9' 105.2(2) ? ? ? ?
C7' C8' H8' 127.2(3) ? ? ? ?
C9' C8' H8' 127.5(3) ? ? ? ?
N6' C9' C8' 108.4(2) ? ? ? ?
N6' C9' H9' 125.7(3) ? ? ? ?
C8' C9' H9' 125.9(2) ? ? ? ?
Ru1' C10' C11' 171.5(2) ? ? ? ?
C10' C11' C12' 176.3(3) ? ? ? ?
C11' C12' C13' 120.1(2) ? ? ? ?
C11' C12' C17' 121.5(2) ? ? ? ?
C13' C12' C17' 118.3(2) ? ? ? ?
C12' C13' C14' 120.6(3) ? ? ? ?
C12' C13' H13' 119.3(3) ? ? ? ?
C14' C13' H13' 120.1(3) ? ? ? ?
C13' C14' C15' 120.7(3) ? ? ? ?
C13' C14' H14' 119.8(4) ? ? ? ?
C15' C14' H14' 119.5(3) ? ? ? ?
C14' C15' C16' 119.5(3) ? ? ? ?
C14' C15' H15' 120.5(4) ? ? ? ?
C16' C15' H15' 120.0(4) ? ? ? ?
C15' C16' C17' 121.0(3) ? ? ? ?
C15' C16' H16' 119.5(3) ? ? ? ?
C17' C16' H16' 119.5(4) ? ? ? ?
C12' C17' C16' 119.9(3) ? ? ? ?
C12' C17' H17' 119.7(3) ? ? ? ?
C16' C17' H17' 120.4(3) ? ? ? ?
Ru1' C18' O1' 176.1(2) ? ? ? ?
P1' C1a' C2a' 116.42(18) ? ? ? ?
P1' C1a' C6a' 124.92(19) ? ? ? ?
C2a' C1a' C6a' 118.6(2) ? ? ? ?
C1a' C2a' C3a' 120.7(2) ? ? ? ?
C1a' C2a' H2a' 119.8(2) ? ? ? ?
C3a' C2a' H2a' 119.6(2) ? ? ? ?
C2a' C3a' C4a' 120.0(2) ? ? ? ?
C2a' C3a' H3a' 120.2(3) ? ? ? ?
C4a' C3a' H3a' 119.7(3) ? ? ? ?
C3a' C4a' C5a' 119.8(2) ? ? ? ?
C3a' C4a' H4a' 120.2(3) ? ? ? ?
C5a' C4a' H4a' 120.0(3) ? ? ? ?
C4a' C5a' C6a' 120.2(2) ? ? ? ?
C4a' C5a' H5a' 120.1(3) ? ? ? ?
C6a' C5a' H5a' 119.7(3) ? ? ? ?
C1a' C6a' C5a' 120.7(2) ? ? ? ?
C1a' C6a' H6a' 119.6(2) ? ? ? ?
C5a' C6a' H6a' 119.7(2) ? ? ? ?
P1' C1b' C2b' 121.97(18) ? ? ? ?
P1' C1b' C6b' 118.94(18) ? ? ? ?
C2b' C1b' C6b' 118.3(2) ? ? ? ?
C1b' C2b' C3b' 120.4(2) ? ? ? ?
C1b' C2b' H2b' 119.6(2) ? ? ? ?
C3b' C2b' H2b' 120.0(3) ? ? ? ?
C2b' C3b' C4b' 120.4(2) ? ? ? ?
C2b' C3b' H3b' 119.8(3) ? ? ? ?
C4b' C3b' H3b' 119.7(3) ? ? ? ?
C3b' C4b' C5b' 119.9(2) ? ? ? ?
C3b' C4b' H4b' 120.1(3) ? ? ? ?
C5b' C4b' H4b' 119.9(3) ? ? ? ?
C4b' C5b' C6b' 120.0(2) ? ? ? ?
C4b' C5b' H5b' 120.2(3) ? ? ? ?
C6b' C5b' H5b' 119.7(3) ? ? ? ?
C1b' C6b' C5b' 120.8(2) ? ? ? ?
C1b' C6b' H6b' 119.2(2) ? ? ? ?
C5b' C6b' H6b' 120.0(2) ? ? ? ?
P1' C1c' C2c' 121.56(18) ? ? ? ?
P1' C1c' C6c' 119.58(18) ? ? ? ?
C2c' C1c' C6c' 118.6(2) ? ? ? ?
C1c' C2c' C3c' 120.6(2) ? ? ? ?
C1c' C2c' H2c' 119.6(2) ? ? ? ?
C3c' C2c' H2c' 119.9(2) ? ? ? ?
C2c' C3c' C4c' 120.2(2) ? ? ? ?
C2c' C3c' H3c' 119.9(3) ? ? ? ?
C4c' C3c' H3c' 119.9(2) ? ? ? ?
C3c' C4c' C5c' 120.2(2) ? ? ? ?
C3c' C4c' H4c' 119.7(3) ? ? ? ?
C5c' C4c' H4c' 120.1(3) ? ? ? ?
C4c' C5c' C6c' 119.8(2) ? ? ? ?
C4c' C5c' H5c' 120.0(2) ? ? ? ?
C6c' C5c' H5c' 120.2(2) ? ? ? ?
C1c' C6c' C5c' 120.6(2) ? ? ? ?
C1c' C6c' H6c' 119.4(2) ? ? ? ?
C5c' C6c' H6c' 120.0(2) ? ? ? ?

loop_
_geom_bond_atom_site_label_1
_geom_bond_atom_site_label_2
_geom_bond_distance
_geom_bond_site_symmetry_1
_geom_bond_site_symmetry_2
_geom_bond_publ_flag
Ru1 P1 2.3275(7) ? ? ?
Ru1 N1 2.167(2) ? ? ?
Ru1 N3 2.1631(20) ? ? ?
Ru1 N5 2.1301(20) ? ? ?
Ru1 C10 2.037(3) ? ? ?
Ru1 C18 1.841(3) ? ? ?
P1 C1a 1.844(3) ? ? ?
P1 C1b 1.834(3) ? ? ?
P1 C1c 1.843(3) ? ? ?
N1 N2 1.368(3) ? ? ?
N1 C1 1.336(3) ? ? ?
N2 B1 1.532(4) ? ? ?
N2 C3 1.350(3) ? ? ?
N3 N4 1.369(3) ? ? ?
N3 C4 1.341(3) ? ? ?
N4 B1 1.546(4) ? ? ?
N4 C6 1.351(3) ? ? ?
N5 N6 1.363(3) ? ? ?
N5 C7 1.337(3) ? ? ?
N6 B1 1.545(4) ? ? ?
N6 C9 1.352(3) ? ? ?
B1 H1b 1.11(2) ? ? ?
C1 C2 1.398(4) ? ? ?
C1 H1 .960(3) ? ? ?
C2 C3 1.368(4) ? ? ?
C2 H2 .960(3) ? ? ?
C3 H3 .960(3) ? ? ?
C4 C5 1.394(4) ? ? ?
C4 H4 .960(2) ? ? ?
C5 C6 1.374(4) ? ? ?
C5 H5 .960(2) ? ? ?
C6 H6 .960(2) ? ? ?
C7 C8 1.400(4) ? ? ?
C7 H7 .960(2) ? ? ?
C8 C9 1.368(4) ? ? ?
C8 H8 .960(2) ? ? ?
C9 H9 .960(2) ? ? ?
C10 C11 1.193(4) ? ? ?
C11 C12 1.454(4) ? ? ?
C12 C13 1.402(4) ? ? ?
C12 C17 1.400(4) ? ? ?
C13 C14 1.389(4) ? ? ?
C13 H13 .960(3) ? ? ?
C14 C15 1.385(4) ? ? ?
C14 H14 .960(3) ? ? ?
C15 C16 1.386(4) ? ? ?
C15 H15 .960(3) ? ? ?
C16 C17 1.382(4) ? ? ?
C16 H16 .960(3) ? ? ?
C17 H17 .960(3) ? ? ?
C18 O1 1.155(3) ? ? ?
C1a C2a 1.395(4) ? ? ?
C1a C6a 1.402(4) ? ? ?
C2a C3a 1.393(4) ? ? ?
C2a H2a .960(3) ? ? ?
C3a C4a 1.388(4) ? ? ?
C3a H3a .960(3) ? ? ?
C4a C5a 1.380(4) ? ? ?
C4a H4a .960(3) ? ? ?
C5a C6a 1.389(4) ? ? ?
C5a H5a .960(3) ? ? ?
C6a H6a .960(3) ? ? ?
C1b C2b 1.400(4) ? ? ?
C1b C6b 1.394(4) ? ? ?
C2b C3b 1.390(4) ? ? ?
C2b H2b .960(3) ? ? ?
C3b C4b 1.390(4) ? ? ?
C3b H3b .960(3) ? ? ?
C4b C5b 1.379(4) ? ? ?
C4b H4b .960(3) ? ? ?
C5b C6b 1.399(4) ? ? ?
C5b H5b .960(3) ? ? ?
C6b H6b .960(3) ? ? ?
C1c C2c 1.385(4) ? ? ?
C1c C6c 1.405(4) ? ? ?
C2c C3c 1.392(4) ? ? ?
C2c H2c .960(2) ? ? ?
C3c C4c 1.383(4) ? ? ?
C3c H3c .960(3) ? ? ?
C4c C5c 1.391(4) ? ? ?
C4c H4c .960(3) ? ? ?
C5c C6c 1.383(4) ? ? ?
C5c H5c .960(3) ? ? ?
C6c H6c .960(3) ? ? ?
Ru1' P1' 2.3253(7) ? ? ?
Ru1' N1' 2.1615(20) ? ? ?
Ru1' N3' 2.1745(20) ? ? ?
Ru1' N5' 2.1191(20) ? ? ?
Ru1' C10' 2.031(3) ? ? ?
Ru1' C18' 1.849(3) ? ? ?
P1' C1a' 1.846(2) ? ? ?
P1' C1b' 1.832(2) ? ? ?
P1' C1c' 1.834(2) ? ? ?
N1' N2' 1.369(3) ? ? ?
N1' C1' 1.339(3) ? ? ?
N2' B1' 1.540(3) ? ? ?
N2' C3' 1.349(3) ? ? ?
N3' N4' 1.370(3) ? ? ?
N3' C4' 1.340(3) ? ? ?
N4' B1' 1.543(3) ? ? ?
N4' C6' 1.351(3) ? ? ?
N5' N6' 1.356(3) ? ? ?
N5' C7' 1.340(3) ? ? ?
N6' B1' 1.542(3) ? ? ?
N6' C9' 1.354(3) ? ? ?
B1' H1b' 1.04(3) ? ? ?
C1' C2' 1.387(4) ? ? ?
C1' H1' .960(3) ? ? ?
C2' C3' 1.372(4) ? ? ?
C2' H2' .960(2) ? ? ?
C3' H3' .960(3) ? ? ?
C4' C5' 1.392(4) ? ? ?
C4' H4' .960(2) ? ? ?
C5' C6' 1.378(4) ? ? ?
C5' H5' .960(2) ? ? ?
C6' H6' .960(2) ? ? ?
C7' C8' 1.393(4) ? ? ?
C7' H7' .960(2) ? ? ?
C8' C9' 1.380(4) ? ? ?
C8' H8' .960(2) ? ? ?
C9' H9' .960(3) ? ? ?
C10' C11' 1.191(4) ? ? ?
C11' C12' 1.454(4) ? ? ?
C12' C13' 1.404(4) ? ? ?
C12' C17' 1.397(4) ? ? ?
C13' C14' 1.387(4) ? ? ?
C13' H13' .960(3) ? ? ?
C14' C15' 1.375(5) ? ? ?
C14' H14' .960(3) ? ? ?
C15' C16' 1.377(6) ? ? ?
C15' H15' .960(3) ? ? ?
C16' C17' 1.399(4) ? ? ?
C16' H16' .960(3) ? ? ?
C17' H17' .960(3) ? ? ?
C18' O1' 1.152(3) ? ? ?
C1a' C2a' 1.401(3) ? ? ?
C1a' C6a' 1.389(3) ? ? ?
C2a' C3a' 1.386(4) ? ? ?
C2a' H2a' .960(2) ? ? ?
C3a' C4a' 1.389(4) ? ? ?
C3a' H3a' .960(3) ? ? ?
C4a' C5a' 1.387(4) ? ? ?
C4a' H4a' .960(3) ? ? ?
C5a' C6a' 1.391(4) ? ? ?
C5a' H5a' .960(3) ? ? ?
C6a' H6a' .960(2) ? ? ?
C1b' C2b' 1.399(4) ? ? ?
C1b' C6b' 1.402(3) ? ? ?
C2b' C3b' 1.395(4) ? ? ?
C2b' H2b' .960(2) ? ? ?
C3b' C4b' 1.381(4) ? ? ?
C3b' H3b' .960(3) ? ? ?
C4b' C5b' 1.386(4) ? ? ?
C4b' H4b' .960(2) ? ? ?
C5b' C6b' 1.390(4) ? ? ?
C5b' H5b' .960(3) ? ? ?
C6b' H6b' .960(3) ? ? ?
C1c' C2c' 1.393(3) ? ? ?
C1c' C6c' 1.404(3) ? ? ?
C2c' C3c' 1.395(4) ? ? ?
C2c' H2c' .960(2) ? ? ?
C3c' C4c' 1.381(4) ? ? ?
C3c' H3c' .960(2) ? ? ?
C4c' C5c' 1.390(4) ? ? ?
C4c' H4c' .960(2) ? ? ?
C5c' C6c' 1.392(4) ? ? ?
C5c' H5c' .960(2) ? ? ?
C6c' H6c' .960(2) ? ? ?
